data_1521251
loop_
_publ_author_name
'Ivanov, A.V.'
'Mikouchi, T.'
'Zolensky, M.E.'
'Saito, A.'
'Yang, S.V.'
'Ohsumi, K.'
'Kononkova, N.N.'

_publ_section_title
;
 Florenskyite, Fe Ti P, a new phosphide from the Kaidun meteorite
;
_journal_name_full 'American Mineralogist'
_journal_page_first 1082
_journal_page_last 1086
_journal_volume 85
_journal_year 2000
_chemical_formula_sum 'Co0.01 Cr0.03 Fe Ni0.13 P0.97 Si0.03 Ti0.87 V0.02'
_chemical_name_systematic
;
Fe (Ti0.87 Ni0.13 Cr0.03 V0.02 Co0.01) (P0.97 Si0.03)
;
_space_group_IT_number 62
_symmetry_space_group_name_Hall '-P 2ac 2n'
_symmetry_space_group_name_H-M 'P n m a'
_cell_angle_alpha 90
_cell_angle_beta 90
_cell_angle_gamma 90
_cell_formula_units_Z 4
_cell_length_a 6.007
_cell_length_b 3.602
_cell_length_c 6.897
_cell_volume 149.232
_citation_journal_id_ASTM AMMIAY
_cod_data_source_file Ivanov_AMMIAY_2000_943.cif
_cod_data_source_block Co0.01Cr0.03Fe1Ni0.13P0.97Si0.03Ti0.87V0.02
_cod_original_cell_volume 149.2319
_cod_original_formula_sum 'Co0.01 Cr0.03 Fe1 Ni0.13 P0.97 Si0.03 Ti0.87 V0.02'
_cod_database_code 1521251

loop_
_symmetry_equiv_pos_as_xyz
x,y,z
-x+1/2,-y,z+1/2
x+1/2,-y+1/2,-z+1/2
-x,y+1/2,-z
-x,-y,-z
x-1/2,y,-z-1/2
-x-1/2,y-1/2,z-1/2
x,-y-1/2,z

loop_
_atom_site_label
_atom_site_type_symbol
_atom_site_fract_x
_atom_site_fract_y
_atom_site_fract_z
_atom_site_occupancy
_atom_site_U_iso_or_equiv
Ti1 Ti+2 0.025 0.25 0.176 0.87 0.0
Si1 Si-4 0.766 0.25 0.621 0.03 0.0
P1 P-3 0.766 0.25 0.621 0.97 0.0
Cr1 Cr+2 0.025 0.25 0.176 0.03 0.0
V1 V+2 0.025 0.25 0.176 0.02 0.0
Fe1 Fe+1 0.144 0.25 0.562 1 0.0
Ni1 Ni+2 0.025 0.25 0.176 0.13 0.0
Co1 Co+2 0.025 0.25 0.176 0.01 0.0
